data_7027590
loop_
_publ_author_name
'Hartshorn, Richard M.'
'Telfer, Shane G.'

_publ_section_title
;
 Formation of trans(N)-bis(amino
 acidato)(2,2&#x2032;-bipyridine)cobalt(III) complexes following the UV
 irradiation of amino acidatobis(2,2&#x2032;bipyridine)cobalt(III)
 complexes in dimethyl sulfoxide
;
_journal_issue 18
_journal_name_full 'Journal of the Chemical Society, Dalton Transactions'
_journal_page_first 3217
_journal_paper_doi 10.1039/a904486h
_journal_year 1999
_chemical_formula_sum 'C18 H25 Cl2 Co N4 Na O12.5'
_chemical_formula_weight 650.24
_chemical_name_systematic
;
trans(N)-bis(2-aminoisobutyrato)(2,2'-bipyridine)cobalt(III) perchlorate
sodium perchlorate
;
_space_group_IT_number 2
_symmetry_cell_setting triclinic
_symmetry_space_group_name_Hall '-P 1'
_symmetry_space_group_name_H-M 'P -1'
_atom_sites_solution_hydrogens geom
_atom_sites_solution_primary direct
_atom_sites_solution_secondary difmap
_audit_creation_method SHELXL-97
_cell_angle_alpha 76.904(14)
_cell_angle_beta 79.31(3)
_cell_angle_gamma 79.08(3)
_cell_formula_units_Z 2
_cell_length_a 8.776(3)
_cell_length_b 11.218(2)
_cell_length_c 14.186(3)
_cell_measurement_reflns_used 15
_cell_measurement_temperature 168(2)
_cell_measurement_theta_max 12.45
_cell_measurement_theta_min 1.89
_cell_volume 1320.7(6)
_computing_cell_refinement 'Siemens XSCANS'
_computing_data_collection 'Siemens XSCANS'
_computing_data_reduction 'Siemens SHELXTL'
_computing_molecular_graphics 'Siemens SHELXTL'
_computing_publication_material 'Siemens SHELXTL'
_computing_structure_refinement 'SHELXL-97 (Sheldrick, 1997)'
_computing_structure_solution 'SHELXS-97 (Sheldrick, 1990)'
_diffrn_ambient_temperature 168(2)
_diffrn_measured_fraction_theta_full 0.999
_diffrn_measured_fraction_theta_max 0.999
_diffrn_measurement_device_type 'Siemens P4 Four Circle'
_diffrn_measurement_method '\w scans'
_diffrn_radiation_monochromator graphite
_diffrn_radiation_source 'fine-focus sealed tube'
_diffrn_radiation_type MoK\a
_diffrn_radiation_wavelength 0.71073
_diffrn_reflns_av_R_equivalents 0.0590
_diffrn_reflns_av_sigmaI/netI 0.1510
_diffrn_reflns_limit_h_max 1
_diffrn_reflns_limit_h_min -11
_diffrn_reflns_limit_k_max 14
_diffrn_reflns_limit_k_min -14
_diffrn_reflns_limit_l_max 18
_diffrn_reflns_limit_l_min -18
_diffrn_reflns_number 7521
_diffrn_reflns_theta_full 28.00
_diffrn_reflns_theta_max 28.00
_diffrn_reflns_theta_min 2.16
_diffrn_standards_decay_% 7.88
_diffrn_standards_interval_count 497
_diffrn_standards_number 3
_exptl_absorpt_coefficient_mu 0.937
_exptl_absorpt_correction_type none
_exptl_crystal_colour red
_exptl_crystal_density_diffrn 1.635
_exptl_crystal_density_method 'not measured'
_exptl_crystal_description plate
_exptl_crystal_F_000 666
_exptl_crystal_size_max 0.08
_exptl_crystal_size_mid 0.28
_exptl_crystal_size_min 0.8
_refine_diff_density_max 0.581
_refine_diff_density_min -0.450
_refine_diff_density_rms 0.110
_refine_ls_extinction_method none
_refine_ls_goodness_of_fit_ref 1.010
_refine_ls_hydrogen_treatment mixed
_refine_ls_matrix_type full
_refine_ls_number_parameters 405
_refine_ls_number_reflns 6367
_refine_ls_number_restraints 0
_refine_ls_restrained_S_all 1.010
_refine_ls_R_factor_all 0.1596
_refine_ls_R_factor_gt 0.0704
_refine_ls_shift/su_max 0.000
_refine_ls_shift/su_mean 0.000
_refine_ls_structure_factor_coef Fsqd
_refine_ls_weighting_details 'calc w=1/[\s^2^(Fo^2^)+(0.0425P)^2^+0.0000P] where P=(Fo^2^+2Fc^2^)/3'
_refine_ls_weighting_scheme calc
_refine_ls_wR_factor_gt 0.1096
_refine_ls_wR_factor_ref 0.1371
_reflns_number_gt 3392
_reflns_number_total 6367
_reflns_threshold_expression >2sigma(I)
_cod_data_source_file 904486Hsup1.cif
_cod_data_source_block fig2
_cod_depositor_comments
;
The following automatic conversions were performed:

'_symmetry_cell_setting' value 'Triclinic' changed to 'triclinic'
according to /home/saulius/struct/CIF-dictionaries/cif_core.dic
dictionary named 'cif_core.dic' version 2.4.2 from 2011-04-26.

Automatic conversion script
Id: cif_fix_values 1891 2012-01-12 08:04:46Z andrius 
;
_cod_original_cell_volume 1320.6(6)
_cod_original_sg_symbol_H-M P-1
_cod_original_formula_sum 'C18 H25 Cl2 Co N4 Na O12.50'
_cod_database_code 7027590

loop_
_symmetry_equiv_pos_as_xyz
'x, y, z'
'-x, -y, -z'

loop_
_atom_site_label
_atom_site_type_symbol
_atom_site_fract_x
_atom_site_fract_y
_atom_site_fract_z
_atom_site_U_iso_or_equiv
_atom_site_adp_type
_atom_site_occupancy
_atom_site_symmetry_multiplicity
_atom_site_calc_flag
_atom_site_refinement_flags
Co Co 1.47713(8) 0.32198(6) 0.28490(5) 0.01613(17) Uani 1 1 d .
O1 O 1.5638(4) 0.4541(3) 0.3020(2) 0.0225(8) Uani 1 1 d .
O2 O 1.7048(5) 0.5119(3) 0.3934(3) 0.0358(10) Uani 1 1 d .
O3 O 1.3009(4) 0.3643(3) 0.3773(2) 0.0190(8) Uani 1 1 d .
O4 O 1.0930(4) 0.5056(3) 0.3998(2) 0.0248(8) Uani 1 1 d .
N1 N 1.5812(5) 0.2236(3) 0.3928(3) 0.0199(9) Uani 1 1 d .
HN1 H 1.5071 0.1969 0.4444 0.05(2) Uiso 1 1 calc R
HN2 H 1.6435 0.1550 0.3736 0.015(13) Uiso 1 1 calc R
N2 N 1.3649(5) 0.4390(4) 0.1877(3) 0.0192(9) Uani 1 1 d .
HN3 H 1.4311 0.4911 0.1489 0.037(17) Uiso 1 1 calc R
HN4 H 1.3334 0.3965 0.1482 0.017(13) Uiso 1 1 calc R
C1 C 1.6800(6) 0.2973(5) 0.4253(4) 0.0219(11) Uani 1 1 d .
C2 C 1.8541(6) 0.2486(5) 0.3958(4) 0.0327(14) Uani 1 1 d .
H2A H 1.9192 0.2997 0.4136 0.06(2) Uiso 1 1 calc R
H2B H 1.8759 0.2525 0.3249 0.08(2) Uiso 1 1 calc R
H2C H 1.8785 0.1626 0.4300 0.09(3) Uiso 1 1 calc R
C3 C 1.6456(7) 0.2880(5) 0.5363(4) 0.0346(14) Uani 1 1 d .
H3A H 1.6644 0.2009 0.5691 0.042 Uiso 1 1 calc R
H3B H 1.5359 0.3229 0.5549 0.041(17) Uiso 1 1 calc R
H3C H 1.7146 0.3343 0.5559 0.031(15) Uiso 1 1 calc R
C4 C 1.6469(6) 0.4326(4) 0.3719(4) 0.0219(11) Uani 1 1 d .
C5 C 1.2026(6) 0.4597(4) 0.3451(3) 0.0185(10) Uani 1 1 d .
C6 C 1.2248(6) 0.5138(4) 0.2350(3) 0.0180(10) Uani 1 1 d .
C7 C 1.0785(6) 0.5050(6) 0.1959(4) 0.0314(14) Uani 1 1 d .
H7A H 1.0911 0.5370 0.1251 0.026(14) Uiso 1 1 calc R
H7B H 0.9875 0.5541 0.2279 0.06(2) Uiso 1 1 calc R
H7C H 1.0625 0.4183 0.2094 0.020(14) Uiso 1 1 calc R
C8 C 1.2533(7) 0.6480(4) 0.2188(4) 0.0324(14) Uani 1 1 d .
H8A H 1.1649 0.6957 0.2541 0.028(15) Uiso 1 1 calc R
H8B H 1.2630 0.6846 0.1487 0.019(13) Uiso 1 1 calc R
H8C H 1.3503 0.6496 0.2431 0.023 Uiso 1 1 calc R
N3 N 1.4000(5) 0.1801(4) 0.2663(3) 0.0209(10) Uani 1 1 d .
N4 N 1.6454(5) 0.2767(4) 0.1862(3) 0.0233(10) Uani 1 1 d .
C9 C 1.2666(7) 0.1414(5) 0.3099(4) 0.0308(13) Uani 1 1 d .
H9 H 1.2005 0.1853 0.3559 0.037 Uiso 1 1 calc R
C10 C 1.2195(8) 0.0387(5) 0.2909(5) 0.0400(15) Uani 1 1 d .
H10 H 1.1215 0.0140 0.3215 0.048 Uiso 1 1 calc R
C11 C 1.3199(10) -0.0263(5) 0.2259(5) 0.053(2) Uani 1 1 d .
H11 H 1.2921 -0.0978 0.2122 0.064 Uiso 1 1 calc R
C12 C 1.4590(9) 0.0126(6) 0.1815(5) 0.0425(17) Uani 1 1 d .
H12 H 1.525(7) -0.029(5) 0.139(4) 0.045(19) Uiso 1 1 d .
C13 C 1.4973(7) 0.1178(5) 0.2015(4) 0.0271(13) Uani 1 1 d .
C14 C 1.6362(7) 0.1740(5) 0.1555(4) 0.0285(13) Uani 1 1 d .
C15 C 1.7510(8) 0.1305(6) 0.0838(4) 0.0457(18) Uani 1 1 d .
H15 H 1.7434 0.0582 0.0618 0.055 Uiso 1 1 calc R
C16 C 1.8755(9) 0.1942(8) 0.0454(5) 0.056(2) Uani 1 1 d .
H16 H 1.958(8) 0.167(6) -0.002(4) 0.06(2) Uiso 1 1 d .
C17 C 1.8818(7) 0.3018(7) 0.0753(4) 0.0484(18) Uani 1 1 d .
H17 H 1.9651 0.3481 0.0479 0.058 Uiso 1 1 calc R
C18 C 1.7642(6) 0.3405(6) 0.1462(4) 0.0329(14) Uani 1 1 d .
H18 H 1.7675 0.4145 0.1672 0.040 Uiso 1 1 calc R
Na Na 0.8529(2) 0.61383(17) 0.44414(14) 0.0242(5) Uani 1 1 d .
Cl1 Cl 0.7864(2) 0.89629(13) 0.39760(12) 0.0425(4) Uani 1 1 d .
O5 O 0.8051(6) 0.9955(4) 0.3175(3) 0.0510(12) Uani 1 1 d .
O6 O 0.9088(12) 0.8352(10) 0.4394(7) 0.045(2) Uani 0.60 1 d P
O6' O 0.9507(18) 0.8145(14) 0.3928(14) 0.065(6) Uani 0.40 1 d P
O7 O 0.7255(17) 0.8056(10) 0.3549(9) 0.091(5) Uani 0.60 1 d P
O7' O 0.6781(18) 0.8278(14) 0.4190(12) 0.062(5) Uani 0.40 1 d P
O8 O 0.6582(12) 0.9387(8) 0.4661(8) 0.085(4) Uani 0.60 1 d P
O8' O 0.801(3) 0.9554(14) 0.4803(11) 0.129(9) Uani 0.40 1 d P
Cl2 Cl 0.65993(18) 0.69628(13) 1.02819(9) 0.0322(3) Uani 1 1 d .
O9 O 0.7377(5) 0.7205(4) 0.9290(3) 0.0363(10) Uani 1 1 d .
O10 O 0.5639(7) 0.8056(4) 1.0503(4) 0.0741(17) Uani 1 1 d .
O11 O 0.7745(6) 0.6489(5) 1.0919(3) 0.0638(14) Uani 1 1 d .
O12 O 0.5620(6) 0.6027(4) 1.0345(3) 0.0562(13) Uani 1 1 d .
OW1 O 0.8746(14) 0.8426(10) 1.1510(8) 0.093(4) Uani 0.50 1 d P
HW1 H 0.9772 0.8024 1.1712 0.111 Uiso 0.50 1 calc PR
HW2 H 0.7947 0.8644 1.2061 0.111 Uiso 0.50 1 calc PR

loop_
_atom_site_aniso_label
_atom_site_aniso_U_11
_atom_site_aniso_U_22
_atom_site_aniso_U_33
_atom_site_aniso_U_23
_atom_site_aniso_U_13
_atom_site_aniso_U_12
Co 0.0158(4) 0.0165(3) 0.0169(4) -0.0057(3) -0.0023(3) -0.0017(3)
O1 0.023(2) 0.0183(18) 0.028(2) -0.0025(15) -0.0100(17) -0.0058(16)
O2 0.042(3) 0.027(2) 0.045(2) -0.0105(18) -0.018(2) -0.0086(19)
O3 0.021(2) 0.0176(17) 0.0155(17) -0.0040(14) 0.0010(15) -0.0003(15)
O4 0.023(2) 0.030(2) 0.0189(18) -0.0100(15) 0.0034(16) 0.0013(17)
N1 0.024(2) 0.014(2) 0.023(2) -0.0037(17) -0.005(2) -0.0014(19)
N2 0.019(2) 0.023(2) 0.015(2) -0.0023(18) -0.0018(18) -0.0024(19)
C1 0.018(3) 0.024(3) 0.023(3) -0.006(2) -0.005(2) 0.000(2)
C2 0.024(3) 0.032(3) 0.045(4) -0.011(3) -0.012(3) 0.002(3)
C3 0.041(4) 0.036(3) 0.031(3) -0.009(3) -0.011(3) -0.007(3)
C4 0.015(3) 0.021(3) 0.029(3) -0.007(2) -0.001(2) -0.002(2)
C5 0.020(3) 0.018(2) 0.020(3) -0.007(2) -0.005(2) -0.002(2)
C6 0.012(2) 0.019(2) 0.020(3) -0.005(2) 0.001(2) 0.002(2)
C7 0.024(3) 0.049(4) 0.020(3) -0.006(3) -0.007(2) 0.001(3)
C8 0.039(4) 0.021(3) 0.031(3) -0.004(2) 0.004(3) 0.001(3)
N3 0.023(3) 0.019(2) 0.021(2) -0.0033(18) -0.003(2) -0.0028(19)
N4 0.018(2) 0.030(2) 0.021(2) -0.0076(19) -0.0022(19) 0.002(2)
C9 0.034(3) 0.023(3) 0.036(3) -0.003(2) -0.008(3) -0.006(3)
C10 0.041(4) 0.032(3) 0.051(4) 0.000(3) -0.014(3) -0.019(3)
C11 0.088(6) 0.023(3) 0.060(5) -0.017(3) -0.028(4) -0.011(4)
C12 0.064(5) 0.026(3) 0.040(4) -0.013(3) -0.009(4) -0.005(3)
C13 0.034(3) 0.020(3) 0.028(3) -0.009(2) -0.011(3) 0.007(2)
C14 0.026(3) 0.027(3) 0.026(3) -0.009(2) -0.002(3) 0.013(3)
C15 0.048(4) 0.054(4) 0.027(3) -0.018(3) -0.004(3) 0.021(3)
C16 0.038(4) 0.085(6) 0.026(3) -0.010(4) 0.011(3) 0.018(4)
C17 0.020(3) 0.087(5) 0.025(3) 0.004(3) 0.004(3) -0.001(3)
C18 0.022(3) 0.054(4) 0.021(3) -0.003(3) -0.002(2) -0.008(3)
Na 0.0237(12) 0.0186(10) 0.0310(11) -0.0089(9) -0.0052(9) 0.0011(9)
Cl1 0.0511(11) 0.0191(7) 0.0494(10) 0.0033(7) -0.0064(8) 0.0006(7)
O5 0.078(4) 0.027(2) 0.040(2) 0.0073(19) -0.007(2) -0.007(2)
O6 0.031(6) 0.038(6) 0.056(6) -0.001(4) -0.013(5) 0.011(4)
O6' 0.023(8) 0.022(7) 0.135(18) -0.013(9) 0.013(9) 0.002(6)
O7 0.122(12) 0.026(5) 0.147(12) 0.001(7) -0.088(10) -0.019(6)
O7' 0.039(8) 0.042(9) 0.092(12) 0.024(9) -0.003(9) -0.029(7)
O8 0.088(8) 0.034(5) 0.087(8) 0.009(5) 0.052(6) 0.015(5)
O8' 0.30(3) 0.051(9) 0.054(9) -0.007(7) -0.061(15) -0.046(15)
Cl2 0.0372(9) 0.0362(8) 0.0225(7) -0.0104(6) -0.0037(6) 0.0006(7)
O9 0.040(3) 0.044(2) 0.024(2) -0.0060(18) 0.0012(19) -0.012(2)
O10 0.092(4) 0.062(3) 0.069(3) -0.041(3) -0.013(3) 0.021(3)
O11 0.070(4) 0.080(4) 0.044(3) 0.004(3) -0.031(3) -0.015(3)
O12 0.059(3) 0.062(3) 0.051(3) -0.010(2) 0.007(2) -0.037(3)
OW1 0.080(9) 0.096(9) 0.103(9) -0.049(8) -0.002(7) 0.007(7)

loop_
_atom_type_symbol
_atom_type_description
_atom_type_scat_dispersion_real
_atom_type_scat_dispersion_imag
_atom_type_scat_source
C C 0.0033 0.0016 'International Tables Vol C Tables 4.2.6.8 and 6.1.1.4'
H H 0.0000 0.0000 'International Tables Vol C Tables 4.2.6.8 and 6.1.1.4'
N N 0.0061 0.0033 'International Tables Vol C Tables 4.2.6.8 and 6.1.1.4'
O O 0.0106 0.0060 'International Tables Vol C Tables 4.2.6.8 and 6.1.1.4'
Cl Cl 0.1484 0.1585 'International Tables Vol C Tables 4.2.6.8 and 6.1.1.4'
Co Co 0.3494 0.9721 'International Tables Vol C Tables 4.2.6.8 and 6.1.1.4'
Na Na 0.0362 0.0249 'International Tables Vol C Tables 4.2.6.8 and 6.1.1.4'

loop_
_geom_angle_atom_site_label_1
_geom_angle_atom_site_label_2
_geom_angle_atom_site_label_3
_geom_angle
_geom_angle_site_symmetry_1
_geom_angle_site_symmetry_3
O1 Co O3 89.00(15) . .
O1 Co N4 94.13(17) . .
O3 Co N4 175.98(18) . .
O1 Co N3 176.62(17) . .
O3 Co N3 93.75(16) . .
N4 Co N3 83.22(18) . .
O1 Co N1 86.22(16) . .
O3 Co N1 88.50(16) . .
N4 Co N1 94.22(18) . .
N3 Co N1 91.86(17) . .
O1 Co N2 87.72(16) . .
O3 Co N2 85.93(15) . .
N4 Co N2 91.67(17) . .
N3 Co N2 94.45(17) . .
N1 Co N2 171.83(17) . .
C4 O1 Co 117.1(3) . .
C4 O2 Na 165.5(4) . 1_655
C5 O3 Co 115.2(3) . .
C5 O3 Na 85.8(3) . 2_766
Co O3 Na 155.57(17) . 2_766
C5 O4 Na 157.4(3) . .
C5 O4 Na 100.9(3) . 2_766
Na O4 Na 100.38(14) . 2_766
C1 N1 Co 111.0(3) . .
C6 N2 Co 111.3(3) . .
N1 C1 C3 111.1(4) . .
N1 C1 C4 108.5(4) . .
C3 C1 C4 110.6(4) . .
N1 C1 C2 109.2(4) . .
C3 C1 C2 109.3(4) . .
C4 C1 C2 108.0(4) . .
O2 C4 O1 123.7(5) . .
O2 C4 C1 119.8(5) . .
O1 C4 C1 116.4(4) . .
O4 C5 O3 121.9(4) . .
O4 C5 C6 120.2(4) . .
O3 C5 C6 117.9(4) . .
O4 C5 Na 54.4(2) . 2_766
O3 C5 Na 67.7(2) . 2_766
C6 C5 Na 173.5(3) . 2_766
N2 C6 C7 110.4(4) . .
N2 C6 C8 109.4(4) . .
C7 C6 C8 111.9(4) . .
N2 C6 C5 108.2(4) . .
C7 C6 C5 107.9(4) . .
C8 C6 C5 108.9(4) . .
C9 N3 C13 119.8(5) . .
C9 N3 Co 126.4(4) . .
C13 N3 Co 113.8(4) . .
C14 N4 C18 119.9(5) . .
C14 N4 Co 114.8(4) . .
C18 N4 Co 125.2(4) . .
N3 C9 C10 122.4(6) . .
C11 C10 C9 117.9(6) . .
C12 C11 C10 119.9(6) . .
C11 C12 C13 119.4(6) . .
N3 C13 C12 120.6(6) . .
N3 C13 C14 114.0(5) . .
C12 C13 C14 125.4(5) . .
N4 C14 C15 120.8(6) . .
N4 C14 C13 114.1(4) . .
C15 C14 C13 125.0(5) . .
C16 C15 C14 118.9(6) . .
C15 C16 C17 119.9(6) . .
C18 C17 C16 118.5(6) . .
N4 C18 C17 121.9(6) . .
O2 Na O4 99.48(15) 1_455 .
O2 Na O4 105.53(15) 1_455 2_766
O4 Na O4 79.62(14) . 2_766
O2 Na O7 89.5(3) 1_455 .
O4 Na O7 127.8(4) . .
O4 Na O7 146.8(3) 2_766 .
O2 Na O6' 138.1(5) 1_455 .
O4 Na O6' 92.8(3) . .
O4 Na O6' 116.1(5) 2_766 .
O7 Na O6' 52.6(5) . .
O2 Na O7' 97.8(4) 1_455 .
O4 Na O7' 144.9(3) . .
O4 Na O7' 124.3(4) 2_766 .
O7 Na O7' 22.6(4) . .
O6' Na O7' 55.0(5) . .
O2 Na O6 143.5(3) 1_455 .
O4 Na O6 104.4(2) . .
O4 Na O6 105.6(2) 2_766 .
O7 Na O6 54.0(3) . .
O6' Na O6 16.9(4) . .
O7' Na O6 48.2(4) . .
O2 Na O3 102.22(15) 1_455 2_766
O4 Na O3 129.82(14) . 2_766
O4 Na O3 51.14(11) 2_766 2_766
O7 Na O3 97.2(4) . 2_766
O6' Na O3 100.0(4) . 2_766
O7' Na O3 74.9(4) . 2_766
O6 Na O3 83.1(2) . 2_766
O2 Na C5 104.28(16) 1_455 2_766
O4 Na C5 104.08(15) . 2_766
O4 Na C5 24.67(12) 2_766 2_766
O7 Na C5 123.4(4) . 2_766
O6' Na C5 111.3(5) . 2_766
O7' Na C5 100.9(4) . 2_766
O6 Na C5 96.3(2) . 2_766
O3 Na C5 26.53(11) 2_766 2_766
O2 Na Cl1 118.16(13) 1_455 .
O4 Na Cl1 122.36(12) . .
O4 Na Cl1 123.76(11) 2_766 .
O7 Na Cl1 29.3(3) . .
O6' Na Cl1 30.4(3) . .
O7' Na Cl1 24.6(3) . .
O6 Na Cl1 25.5(2) . .
O3 Na Cl1 84.89(9) 2_766 .
C5 Na Cl1 106.47(11) 2_766 .
O2 Na Na 106.44(13) 1_455 2_766
O4 Na Na 40.98(9) . 2_766
O4 Na Na 38.65(9) 2_766 2_766
O7 Na Na 161.1(3) . 2_766
O6' Na Na 108.9(4) . 2_766
O7' Na Na 153.5(4) . 2_766
O6 Na Na 109.8(2) . 2_766
O3 Na Na 89.33(10) 2_766 2_766
C5 Na Na 63.17(11) 2_766 2_766
Cl1 Na Na 135.26(10) . 2_766
O7' Cl1 O6 108.6(9) . .
O7' Cl1 O5 127.3(8) . .
O6 Cl1 O5 120.2(5) . .
O7' Cl1 O8 67.3(8) . .
O6 Cl1 O8 112.9(6) . .
O5 Cl1 O8 107.1(4) . .
O7' Cl1 O8' 113.6(11) . .
O6 Cl1 O8' 70.8(10) . .
O5 Cl1 O8' 100.6(6) . .
O8 Cl1 O8' 55.2(9) . .
O7' Cl1 O7 40.5(7) . .
O6 Cl1 O7 107.3(7) . .
O5 Cl1 O7 102.8(5) . .
O8 Cl1 O7 105.0(8) . .
O8' Cl1 O7 153.3(9) . .
O7' Cl1 O6' 110.2(10) . .
O6 Cl1 O6' 29.1(8) . .
O5 Cl1 O6' 103.7(7) . .
O8 Cl1 O6' 141.4(8) . .
O8' Cl1 O6' 96.9(12) . .
O7 Cl1 O6' 89.9(8) . .
O7' Cl1 Na 56.7(7) . .
O6 Cl1 Na 58.0(5) . .
O5 Cl1 Na 139.7(2) . .
O8 Cl1 Na 109.5(4) . .
O8' Cl1 Na 113.7(6) . .
O7 Cl1 Na 51.5(4) . .
O6' Cl1 Na 53.6(6) . .
O6' O6 Cl1 93(2) . .
O6' O6 O8' 142(2) . .
Cl1 O6 O8' 59.9(7) . .
O6' O6 Na 71.3(19) . .
Cl1 O6 Na 96.5(6) . .
O8' O6 Na 132.5(10) . .
O6 O6' Cl1 58.2(15) . .
O6 O6' Na 92(2) . .
Cl1 O6' Na 96.0(7) . .
O7' O7 Cl1 57.2(11) . .
O7' O7 Na 87.8(14) . .
Cl1 O7 Na 99.1(6) . .
O7 O7' Cl1 82.3(13) . .
O7 O7' O8 137.1(16) . .
Cl1 O7' O8 60.9(8) . .
O7 O7' Na 69.6(13) . .
Cl1 O7' Na 98.7(9) . .
O8 O7' Na 133.1(10) . .
O8' O8 Cl1 65.4(8) . .
O8' O8 O7' 109.1(12) . .
Cl1 O8 O7' 51.8(6) . .
O8 O8' Cl1 59.3(7) . .
O8 O8' O6 98.7(10) . .
Cl1 O8' O6 49.3(6) . .
O10 Cl2 O11 112.3(3) . .
O10 Cl2 O9 109.6(3) . .
O11 Cl2 O9 109.2(3) . .
O10 Cl2 O12 109.3(3) . .
O11 Cl2 O12 109.5(3) . .
O9 Cl2 O12 106.7(2) . .

loop_
_geom_bond_atom_site_label_1
_geom_bond_atom_site_label_2
_geom_bond_distance
_geom_bond_site_symmetry_2
Co O1 1.869(3) .
Co O3 1.894(3) .
Co N4 1.916(4) .
Co N3 1.930(4) .
Co N1 1.940(4) .
Co N2 1.947(4) .
O1 C4 1.291(6) .
O2 C4 1.223(6) .
O2 Na 2.190(4) 1_655
O3 C5 1.294(5) .
O3 Na 2.680(4) 2_766
O4 C5 1.228(5) .
O4 Na 2.279(4) .
O4 Na 2.393(4) 2_766
N1 C1 1.497(6) .
N2 C6 1.491(6) .
C1 C3 1.530(7) .
C1 C4 1.534(7) .
C1 C2 1.536(7) .
C5 C6 1.533(6) .
C5 Na 2.889(5) 2_766
C6 C7 1.517(7) .
C6 C8 1.532(7) .
N3 C9 1.320(7) .
N3 C13 1.355(6) .
N4 C14 1.341(6) .
N4 C18 1.342(7) .
C9 C10 1.391(7) .
C10 C11 1.385(9) .
C11 C12 1.367(9) .
C12 C13 1.388(7) .
C13 C14 1.456(8) .
C14 C15 1.395(7) .
C15 C16 1.378(10) .
C16 C17 1.381(10) .
C17 C18 1.381(8) .
Na O2 2.190(4) 1_455
Na O4 2.393(4) 2_766
Na O7 2.420(11) .
Na O6' 2.468(16) .
Na O7' 2.581(17) .
Na O6 2.605(11) .
Na O3 2.680(4) 2_766
Na C5 2.889(5) 2_766
Na Cl1 3.051(2) .
Na Na 3.590(4) 2_766
Cl1 O7' 1.284(14) .
Cl1 O6 1.322(10) .
Cl1 O5 1.408(4) .
Cl1 O8 1.427(8) .
Cl1 O8' 1.509(14) .
Cl1 O7 1.514(10) .
Cl1 O6' 1.554(15) .
O6 O6' 0.756(16) .
O6 O8' 1.65(2) .
O7 O7' 0.993(16) .
O7' O8 1.507(18) .
O8 O8' 1.36(2) .
Cl2 O10 1.414(4) .
Cl2 O11 1.424(5) .
Cl2 O9 1.436(4) .
Cl2 O12 1.456(4) .
